data_2018228
loop_
_publ_author_name
'Andro\<s, Lidija'
'Planini\'c, Pavica'
'Juri\'c, Marijana'

_publ_section_title
;
 The supramolecular architecture in 4,4'-bipyridinium bis(hydrogen
 oxalate)
;
_journal_coeditor_code SU3065
_journal_issue 9
_journal_name_full 'Acta Crystallographica Section C'
_journal_page_first o337
_journal_page_last o340
_journal_paper_doi 10.1107/S0108270111028162
_journal_volume 67
_journal_year 2011
_chemical_formula_iupac 'C10 H10 N2 2+, 2C2 H O4 -'
_chemical_formula_moiety 'C10 H10 N2 2+, 2(C2 H O4)'
_chemical_formula_sum 'C14 H12 N2 O8'
_chemical_formula_weight 336.26
_chemical_name_common
;
4,4'-bipyridinium bis(hydrogen oxalate)
;
_chemical_name_systematic
;
4,4'-bipyridineium bis(2-hydroxy-2-oxoacetate)
;
_space_group_IT_number 2
_symmetry_cell_setting triclinic
_symmetry_space_group_name_Hall '-P 1'
_symmetry_space_group_name_H-M 'P -1'
_atom_sites_solution_hydrogens geom
_atom_sites_solution_primary direct
_atom_sites_solution_secondary difmap
_cell_angle_alpha 116.081(7)
_cell_angle_beta 97.214(5)
_cell_angle_gamma 97.487(5)
_cell_formula_units_Z 1
_cell_length_a 3.6954(2)
_cell_length_b 9.8579(7)
_cell_length_c 10.4254(8)
_cell_measurement_reflns_used 1494
_cell_measurement_temperature 150(2)
_cell_measurement_theta_max 29.0610
_cell_measurement_theta_min 3.9079
_cell_volume 331.00(5)
_computing_cell_refinement
;
CrysAlis PRO (Oxford Diffraction, 2006)
;
_computing_data_collection
;
CrysAlis PRO (Oxford Diffraction, 2006)
;
_computing_data_reduction
;
CrysAlis PRO (Oxford Diffraction, 2006)
;
_computing_molecular_graphics 'PLATON (Spek, 2009) and ORTEP-3 (Farrugia, 1997)'
_computing_publication_material 'SHELXL97 (Sheldrick, 2008) and PLATON (Spek, 2009)'
_computing_structure_refinement 'SHELXL97 (Sheldrick, 2008)'
_computing_structure_solution 'SIR92 (Altomare <i>et al.</i>, 1999)'
_diffrn_ambient_temperature 150(2)
_diffrn_detector_area_resol_mean 16.3426
_diffrn_measured_fraction_theta_full 0.988
_diffrn_measured_fraction_theta_max 0.831
_diffrn_measurement_device_type 'Oxford Diffraction KM-4/Xcalibur diffractometer with a Sapphire3 detector'
_diffrn_measurement_method \w
_diffrn_radiation_monochromator graphite
_diffrn_radiation_source 'Enhance (Mo) X-ray Source'
_diffrn_radiation_type MoK\a
_diffrn_radiation_wavelength 0.71073
_diffrn_reflns_av_R_equivalents 0.0211
_diffrn_reflns_av_sigmaI/netI 0.0317
_diffrn_reflns_limit_h_max 4
_diffrn_reflns_limit_h_min -3
_diffrn_reflns_limit_k_max 12
_diffrn_reflns_limit_k_min -11
_diffrn_reflns_limit_l_max 14
_diffrn_reflns_limit_l_min -13
_diffrn_reflns_number 2408
_diffrn_reflns_theta_full 26.00
_diffrn_reflns_theta_max 29.12
_diffrn_reflns_theta_min 3.92
_exptl_absorpt_coefficient_mu 0.141
_exptl_absorpt_correction_T_max 1.00000
_exptl_absorpt_correction_T_min 0.68232
_exptl_absorpt_correction_type multi-scan
_exptl_absorpt_process_details
;
(CrysAlis PRO; Oxford Diffraction, 2006)
;
_exptl_crystal_colour colourless
_exptl_crystal_density_diffrn 1.687
_exptl_crystal_density_method 'Not Measured'
_exptl_crystal_description plate
_exptl_crystal_F_000 174
_exptl_crystal_size_max 0.3
_exptl_crystal_size_mid 0.2
_exptl_crystal_size_min 0.1
_refine_diff_density_max 0.272
_refine_diff_density_min -0.267
_refine_ls_extinction_method none
_refine_ls_goodness_of_fit_ref 0.985
_refine_ls_hydrogen_treatment refall
_refine_ls_matrix_type full
_refine_ls_number_parameters 117
_refine_ls_number_reflns 1475
_refine_ls_number_restraints 0
_refine_ls_restrained_S_all 0.985
_refine_ls_R_factor_all 0.0493
_refine_ls_R_factor_gt 0.0357
_refine_ls_shift/su_max 0.000
_refine_ls_shift/su_mean 0.000
_refine_ls_structure_factor_coef Fsqd
_refine_ls_weighting_details 'calc w=1/[\s^2^(Fo^2^)+(0.0679P)^2^] where P=(Fo^2^+2Fc^2^)/3'
_refine_ls_weighting_scheme calc
_refine_ls_wR_factor_gt 0.0918
_refine_ls_wR_factor_ref 0.0959
_reflns_number_gt 1134
_reflns_number_total 1475
_reflns_threshold_expression I>2\s(I)
_cod_data_source_file su3065.cif
_cod_data_source_block I
_cod_original_cell_volume 331.00(4)
_cod_database_code 2018228
_cod_database_fobs_code 2018228

loop_
_symmetry_equiv_pos_site_id
_symmetry_equiv_pos_as_xyz
1 x,y,z
2 -x,-y,-z

loop_
_atom_site_aniso_label
_atom_site_aniso_U_11
_atom_site_aniso_U_22
_atom_site_aniso_U_33
_atom_site_aniso_U_12
_atom_site_aniso_U_13
_atom_site_aniso_U_23
N1 0.0190(6) 0.0159(5) 0.0177(6) 0.0008(4) 0.0040(5) 0.0071(5)
C3 0.0220(8) 0.0195(7) 0.0172(7) 0.0040(5) 0.0060(6) 0.0098(6)
C4 0.0219(8) 0.0182(7) 0.0123(6) 0.0017(5) 0.0025(5) 0.0053(5)
C5 0.0138(7) 0.0170(7) 0.0156(6) 0.0045(5) 0.0045(5) 0.0070(5)
C6 0.0233(8) 0.0198(7) 0.0151(7) -0.0013(5) 0.0049(5) 0.0079(5)
C7 0.0269(8) 0.0217(7) 0.0146(7) -0.0012(6) 0.0039(6) 0.0068(6)
O1 0.0338(6) 0.0194(5) 0.0146(5) -0.0068(4) 0.0072(4) 0.0043(4)
O2 0.0355(7) 0.0226(5) 0.0195(5) -0.0063(4) 0.0075(4) 0.0084(4)
O3 0.0279(6) 0.0185(5) 0.0148(5) -0.0034(4) 0.0051(4) 0.0044(4)
O4 0.0300(6) 0.0208(5) 0.0167(5) -0.0052(4) 0.0066(4) 0.0059(4)
C1 0.0214(7) 0.0190(7) 0.0149(7) 0.0003(5) 0.0033(5) 0.0064(5)
C2 0.0190(7) 0.0188(7) 0.0141(6) 0.0015(5) 0.0033(5) 0.0078(5)

loop_
_atom_site_type_symbol
_atom_site_label
_atom_site_fract_x
_atom_site_fract_y
_atom_site_fract_z
_atom_site_U_iso_or_equiv
_atom_site_thermal_displace_type
_atom_site_occupancy
N N1 0.5661(3) 0.36954(13) 0.65192(12) 0.0181(3) Uani 1.000
C C3 0.4629(4) 0.28742(15) 0.50631(14) 0.0189(4) Uani 1.000
C C4 0.2378(4) 0.14177(15) 0.44369(14) 0.0185(4) Uani 1.000
C C5 0.1201(4) 0.07872(14) 0.53168(14) 0.0154(4) Uani 1.000
C C6 0.2372(4) 0.16850(15) 0.68293(15) 0.0200(4) Uani 1.000
C C7 0.4580(4) 0.31361(16) 0.74039(15) 0.0224(4) Uani 1.000
O O1 0.8258(3) 0.12413(11) -0.07841(10) 0.0250(3) Uani 1.000
O O2 1.1664(3) 0.36004(11) 0.04696(11) 0.0275(3) Uani 1.000
O O3 0.9530(3) 0.38142(11) 0.29721(10) 0.0224(3) Uani 1.000
O O4 0.6039(3) 0.14264(11) 0.16365(10) 0.0245(3) Uani 1.000
C C1 0.9575(4) 0.25304(16) 0.04372(15) 0.0194(4) Uani 1.000
C C2 0.8252(4) 0.25926(15) 0.18141(14) 0.0175(4) Uani 1.000
H H1N 0.754(6) 0.476(2) 0.693(2) 0.064(7) Uiso 1.000
H H3 0.54313 0.32866 0.44736 0.0227 Uiso 1.000
H H4 0.16446 0.08561 0.34271 0.0222 Uiso 1.000
H H6 0.16546 0.12985 0.74483 0.0240 Uiso 1.000
H H7 0.53261 0.37318 0.84102 0.0268 Uiso 1.000
H H1 0.675(5) 0.051(2) -0.066(2) 0.048(6) Uiso 1.000

loop_
_atom_type_symbol
_atom_type_description
_atom_type_scat_dispersion_real
_atom_type_scat_dispersion_imag
_atom_type_scat_source
C C 0.0033 0.0016 'International Tables Vol C Tables 4.2.6.8 and 6.1.1.4'
H H 0.0000 0.0000 'International Tables Vol C Tables 4.2.6.8 and 6.1.1.4'
N N 0.0061 0.0033 'International Tables Vol C Tables 4.2.6.8 and 6.1.1.4'
O O 0.0106 0.0060 'International Tables Vol C Tables 4.2.6.8 and 6.1.1.4'

loop_
_geom_angle_atom_site_label_1
_geom_angle_atom_site_label_2
_geom_angle_atom_site_label_3
_geom_angle_site_symmetry_1
_geom_angle_site_symmetry_3
_geom_angle
_geom_angle_publ_flag
C1 O1 H1 . . 113.0(12) no
C3 N1 C7 . . 121.63(14) no
C3 N1 H1N . . 116.7(10) no
C7 N1 H1N . . 121.5(10) no
N1 C3 C4 . . 120.17(14) no
C3 C4 C5 . . 120.12(12) no
C4 C5 C5 . 2_556 121.78(12) no
C4 C5 C6 . . 117.55(14) no
C5 C5 C6 2_556 . 120.67(13) no
C5 C6 C7 . . 120.27(14) no
N1 C7 C6 . . 120.25(13) no
C4 C3 H3 . . 120.00 no
N1 C3 H3 . . 120.00 no
C3 C4 H4 . . 120.00 no
C5 C4 H4 . . 120.00 no
C7 C6 H6 . . 120.00 no
C5 C6 H6 . . 120.00 no
N1 C7 H7 . . 120.00 no
C6 C7 H7 . . 120.00 no
O1 C1 C2 . . 116.09(14) no
O2 C1 C2 . . 122.47(13) no
O1 C1 O2 . . 121.44(13) no
O3 C2 C1 . . 115.84(14) no
O4 C2 C1 . . 116.49(12) no
O3 C2 O4 . . 127.67(13) no

loop_
_geom_bond_atom_site_label_1
_geom_bond_atom_site_label_2
_geom_bond_site_symmetry_2
_geom_bond_distance
_geom_bond_publ_flag
O1 C1 . 1.3166(18) no
O2 C1 . 1.208(2) no
O3 C2 . 1.2494(17) no
O4 C2 . 1.247(2) no
O1 H1 . 0.92(2) no
N1 C7 . 1.340(2) no
N1 C3 . 1.3412(17) no
N1 H1N . 1.05(2) no
C3 C4 . 1.381(2) no
C4 C5 . 1.396(2) no
C5 C5 2_556 1.492(2) no
C5 C6 . 1.3995(19) no
C6 C7 . 1.375(2) no
C3 H3 . 0.9300 no
C4 H4 . 0.9300 no
C6 H6 . 0.9300 no
C7 H7 . 0.9300 no
C1 C2 . 1.552(2) no

loop_
_geom_hbond_atom_site_label_D
_geom_hbond_atom_site_label_H
_geom_hbond_atom_site_label_A
_geom_hbond_site_symmetry_A
_geom_hbond_distance_DH
_geom_hbond_distance_HA
_geom_hbond_distance_DA
_geom_hbond_angle_DHA
_geom_hbond_publ_flag
O1 H1 O4 . 0.92(2) 2.222(18) 2.6885(14) 110.8(14) yes
O1 H1 O4 2_655 0.92(2) 1.81(2) 2.5941(16) 142.5(16) yes
N1 H1N O2 2_766 1.05(2) 2.423(18) 3.0190(16) 114.8(14) yes
N1 H1N O3 2_766 1.05(2) 1.62(2) 2.6359(18) 162.1(16) yes
C3 H3 O3 . 0.93 2.47 3.3498(18) 157 yes
C6 H6 O1 1_456 0.93 2.37 3.2291(18) 153 yes

loop_
_geom_torsion_atom_site_label_1
_geom_torsion_atom_site_label_2
_geom_torsion_atom_site_label_3
_geom_torsion_atom_site_label_4
_geom_torsion_site_symmetry_1
_geom_torsion_site_symmetry_3
_geom_torsion_site_symmetry_4
_geom_torsion
_geom_torsion_publ_flag
C7 N1 C3 C4 . . . 0.4(2) no
C3 N1 C7 C6 . . . 0.3(2) no
N1 C3 C4 C5 . . . -0.7(2) no
C3 C4 C5 C6 . . . 0.3(2) no
C3 C4 C5 C5 . . 2_556 -179.42(14) no
C5 C5 C6 C7 2_556 . . -179.88(14) no
C4 C5 C5 C4 . 2_556 2_556 -179.98(16) no
C4 C5 C5 C6 . 2_556 2_556 -0.3(2) no
C6 C5 C5 C4 . 2_556 2_556 0.3(2) no
C6 C5 C5 C6 . 2_556 2_556 180.00(14) no
C4 C5 C6 C7 . . . 0.4(2) no
C5 C6 C7 N1 . . . -0.7(2) no
O1 C1 C2 O3 . . . 179.52(13) no
O1 C1 C2 O4 . . . -0.7(2) no
O2 C1 C2 O3 . . . -1.1(2) no
O2 C1 C2 O4 . . . 178.65(15) no
